data_2225480
loop_
_publ_author_name
'Akkurt, Mehmet'
'\,Celik, \'Ismail'
'Cihan, G\"ok\,ce'
'\,Capan, G\"ultaze'
'B\"uy\"ukg\"ung\"or, Orhan'

_publ_section_title
;
 4-{3-[Hydroxy(phenyl)methyl]-5-thioxo-4,5-dihydro-1<i>H</i>-1,2,4-triazol-4-yl}benzenesulfonamide
;
_journal_coeditor_code BT5224
_journal_issue 4
_journal_name_full 'Acta Crystallographica Section E'
_journal_page_first o974
_journal_page_last o975
_journal_paper_doi 10.1107/S1600536810011402
_journal_volume 66
_journal_year 2010
_chemical_formula_iupac 'C15 H14 N4 O3 S2'
_chemical_formula_moiety 'C15 H14 N4 O3 S2'
_chemical_formula_sum 'C15 H14 N4 O3 S2'
_chemical_formula_weight 362.44
_chemical_name_systematic
;
4-{3-[Hydroxy(phenyl)methyl]-5-thioxo-4,5-dihydro-1<i>H</i>-1,2,4-
triazol-4-yl}benzenesulfonamide
;
_space_group_IT_number 19
_symmetry_cell_setting orthorhombic
_symmetry_space_group_name_Hall 'P 2ac 2ab'
_symmetry_space_group_name_H-M 'P 21 21 21'
_atom_sites_solution_hydrogens geom
_atom_sites_solution_primary direct
_atom_sites_solution_secondary difmap
_cell_angle_alpha 90
_cell_angle_beta 90
_cell_angle_gamma 90
_cell_formula_units_Z 4
_cell_length_a 8.2498(5)
_cell_length_b 13.5167(7)
_cell_length_c 14.2522(7)
_cell_measurement_reflns_used 14591
_cell_measurement_temperature 296(2)
_cell_measurement_theta_max 28.04
_cell_measurement_theta_min 1.43
_cell_volume 1589.26(15)
_computing_cell_refinement 'X-AREA (Stoe & Cie, 2002)'
_computing_data_collection 'X-AREA (Stoe & Cie, 2002)'
_computing_data_reduction 'X-RED32 (Stoe & Cie, 2002)'
_computing_molecular_graphics 'ORTEP-3 (Farrugia, 1997)'
_computing_publication_material 'WinGX (Farrugia, 1999)'
_computing_structure_refinement 'SHELXL97 (Sheldrick, 2008)'
_computing_structure_solution 'SIR97 (Altomare <i>et al.</i>, 1999)'
_diffrn_ambient_temperature 296
_diffrn_detector_area_resol_mean 6.67
_diffrn_measured_fraction_theta_full 1.000
_diffrn_measured_fraction_theta_max 1.000
_diffrn_measurement_device '2-circle goniometer'
_diffrn_measurement_device_type 'Stoe IPDS 2'
_diffrn_measurement_method '\w scans'
_diffrn_radiation_monochromator 'plane graphite'
_diffrn_radiation_type 'Mo K\a'
_diffrn_radiation_wavelength 0.71073
_diffrn_reflns_av_R_equivalents 0.0358
_diffrn_reflns_av_sigmaI/netI 0.0301
_diffrn_reflns_limit_h_max 10
_diffrn_reflns_limit_h_min -10
_diffrn_reflns_limit_k_max 16
_diffrn_reflns_limit_k_min -14
_diffrn_reflns_limit_l_max 17
_diffrn_reflns_limit_l_min -16
_diffrn_reflns_number 8693
_diffrn_reflns_reduction_process
;
;
_diffrn_reflns_theta_full 26.48
_diffrn_reflns_theta_max 26.48
_diffrn_reflns_theta_min 2.08
_exptl_absorpt_coefficient_mu 0.358
_exptl_absorpt_correction_T_max 0.879
_exptl_absorpt_correction_T_min 0.815
_exptl_absorpt_correction_type integration
_exptl_absorpt_process_details '(X-RED32; Stoe & Cie, 2002)'
_exptl_crystal_colour colourless
_exptl_crystal_density_diffrn 1.515
_exptl_crystal_density_method 'Not Measured'
_exptl_crystal_description prism
_exptl_crystal_F_000 752
_exptl_crystal_size_max 0.620
_exptl_crystal_size_mid 0.477
_exptl_crystal_size_min 0.360
_refine_diff_density_max 0.215
_refine_diff_density_min -0.224
_refine_ls_abs_structure_details 'Flack (1983), 1538 Freidel pairs'
_refine_ls_abs_structure_Flack 0.14(5)
_refine_ls_extinction_method none
_refine_ls_goodness_of_fit_ref 1.008
_refine_ls_hydrogen_treatment mixed
_refine_ls_matrix_type full
_refine_ls_number_parameters 245
_refine_ls_number_reflns 3666
_refine_ls_number_restraints 4
_refine_ls_restrained_S_all 1.009
_refine_ls_R_factor_all 0.0318
_refine_ls_R_factor_gt 0.0276
_refine_ls_shift/su_max 0.001
_refine_ls_shift/su_mean 0.000
_refine_ls_structure_factor_coef Fsqd
_refine_ls_weighting_details 'calc w=1/[\s^2^(Fo^2^)+(0.0413P)^2^] where P=(Fo^2^+2Fc^2^)/3'
_refine_ls_weighting_scheme calc
_refine_ls_wR_factor_gt 0.0645
_refine_ls_wR_factor_ref 0.0655
_reflns_number_gt 3050
_reflns_number_total 3666
_reflns_threshold_expression I>2\s(I)
_cod_data_source_file bt5224.cif
_cod_data_source_block I
_cod_database_code 2225480
_cod_database_fobs_code 2225480

loop_
_symmetry_equiv_pos_site_id
_symmetry_equiv_pos_as_xyz
1 x,y,z
2 1/2-x,-y,1/2+z
3 1/2+x,1/2-y,-z
4 -x,1/2+y,1/2-z

loop_
_atom_site_aniso_label
_atom_site_aniso_U_11
_atom_site_aniso_U_22
_atom_site_aniso_U_33
_atom_site_aniso_U_12
_atom_site_aniso_U_13
_atom_site_aniso_U_23
S1 0.0329(2) 0.0357(2) 0.0426(2) -0.0029(2) 0.0009(2) 0.0101(2)
S2 0.0211(2) 0.0390(2) 0.0344(2) 0.0051(2) 0.00290(10) 0.0016(2)
O1A 0.0366(11) 0.0597(16) 0.090(2) -0.0082(10) -0.0184(11) 0.0367(15)
O2 0.0231(5) 0.0929(12) 0.0369(7) 0.0062(6) -0.0020(5) 0.0003(7)
O3 0.0482(7) 0.0366(7) 0.0928(12) 0.0067(6) 0.0273(8) -0.0050(8)
N1 0.0296(6) 0.0344(8) 0.0341(7) 0.0042(5) 0.0055(5) 0.0036(6)
N2 0.0286(6) 0.0291(7) 0.0375(8) 0.0053(5) 0.0045(5) 0.0016(6)
N3 0.0223(5) 0.0278(6) 0.0310(7) 0.0012(5) 0.0042(5) -0.0001(5)
N4 0.0343(7) 0.0527(9) 0.0349(8) 0.0026(7) 0.0023(6) 0.0022(7)
C1 0.0311(7) 0.0298(8) 0.0392(9) 0.0017(6) 0.0023(7) 0.0063(8)
C2 0.0401(9) 0.0372(9) 0.0373(9) 0.0029(7) -0.0039(7) 0.0033(8)
C3 0.0568(11) 0.0421(10) 0.0400(10) 0.0060(9) 0.0142(9) 0.0081(8)
C4 0.0392(9) 0.0459(11) 0.0637(13) -0.0063(8) 0.0146(9) 0.0049(10)
C5 0.0405(9) 0.0509(11) 0.0598(13) -0.0063(9) -0.0057(9) -0.0014(10)
C6 0.0446(10) 0.0467(11) 0.0366(10) -0.0007(8) -0.0020(8) 0.0039(8)
C7A 0.036(3) 0.019(2) 0.045(3) 0.0050(18) 0.006(2) 0.015(2)
C8 0.0253(6) 0.0313(8) 0.0318(8) 0.0009(5) 0.0035(6) 0.0015(7)
C9 0.0245(6) 0.0292(8) 0.0310(8) -0.0009(6) -0.0009(6) -0.0025(7)
C10 0.0212(6) 0.0271(7) 0.0308(7) 0.0014(5) 0.0036(5) 0.0016(6)
C11 0.0278(7) 0.0468(10) 0.0362(9) 0.0000(7) -0.0034(6) -0.0125(8)
C12 0.0221(7) 0.0498(10) 0.0417(10) 0.0002(6) -0.0043(6) -0.0110(8)
C13 0.0221(6) 0.0331(8) 0.0315(8) 0.0020(5) 0.0029(5) 0.0017(7)
C14 0.0266(7) 0.0436(10) 0.0358(9) -0.0003(7) 0.0021(6) -0.0123(8)
C15 0.0215(6) 0.0425(9) 0.0417(9) -0.0028(6) 0.0005(6) -0.0104(8)
C7B 0.019(5) 0.084(11) 0.063(8) 0.008(5) 0.008(4) 0.007(7)
O1B 0.069(3) 0.044(2) 0.067(3) 0.0257(19) 0.044(2) 0.0191(19)

loop_
_atom_site_type_symbol
_atom_site_label
_atom_site_fract_x
_atom_site_fract_y
_atom_site_fract_z
_atom_site_U_iso_or_equiv
_atom_site_thermal_displace_type
_atom_site_calc_flag
_atom_site_refinement_flags
_atom_site_occupancy
S S1 0.17287(5) 0.71648(3) 0.41130(3) 0.03710(10) Uani . . 1.000
S S2 0.79576(4) 0.40875(3) 0.33694(3) 0.03150(10) Uani . . 1.000
O O1A 0.2506(3) 0.4120(2) 0.6848(2) 0.0621(9) Uani . . 0.620(4)
O O2 0.92661(14) 0.43807(13) 0.39572(10) 0.0510(5) Uani . . 1.000
O O3 0.77632(18) 0.30741(11) 0.31372(14) 0.0592(5) Uani . . 1.000
N N1 -0.03407(16) 0.55833(11) 0.60444(10) 0.0327(4) Uani . . 1.000
N N2 -0.01523(16) 0.63968(11) 0.54897(10) 0.0317(4) Uani . . 1.000
N N3 0.18483(14) 0.54616(10) 0.51694(9) 0.0270(3) Uani . . 1.000
N N4 0.81784(19) 0.46661(14) 0.23974(11) 0.0406(5) Uani . . 1.000
C C1 -0.03337(19) 0.35747(13) 0.66854(13) 0.0334(5) Uani . . 1.000
C C2 -0.0487(2) 0.33998(14) 0.76345(13) 0.0382(5) Uani . . 1.000
C C3 -0.1902(3) 0.29833(14) 0.79838(14) 0.0463(6) Uani . . 1.000
C C4 -0.3154(2) 0.27399(15) 0.73879(17) 0.0496(6) Uani . . 1.000
C C5 -0.2995(2) 0.29076(16) 0.64419(16) 0.0504(6) Uani . . 1.000
C C6 -0.1595(2) 0.33125(15) 0.60919(14) 0.0426(6) Uani . . 1.000
C C7A 0.1213(9) 0.4010(5) 0.6305(6) 0.0333(16) Uani . . 0.620(4)
C C8 0.08859(17) 0.50199(12) 0.58420(12) 0.0295(4) Uani . . 1.000
C C9 0.11550(16) 0.63506(12) 0.49321(12) 0.0282(4) Uani . . 1.000
C C10 0.33246(16) 0.50982(11) 0.47478(11) 0.0264(4) Uani . . 1.000
C C11 0.47832(19) 0.53833(15) 0.51248(13) 0.0369(5) Uani . . 1.000
C C12 0.62079(19) 0.50687(15) 0.47033(14) 0.0379(5) Uani . . 1.000
C C13 0.61324(17) 0.44786(13) 0.39193(12) 0.0289(4) Uani . . 1.000
C C14 0.46561(18) 0.41826(14) 0.35441(12) 0.0353(5) Uani . . 1.000
C C15 0.32367(18) 0.45127(13) 0.39608(13) 0.0352(5) Uani . . 1.000
C C7B 0.1184(15) 0.4081(11) 0.6206(12) 0.055(5) Uani . . 0.380(4)
O O1B 0.2021(5) 0.3451(3) 0.5701(3) 0.0600(16) Uani . . 0.380(4)
H H2A 0.03560 0.35610 0.80400 0.0460 Uiso calc R 1.000
H H3 -0.20040 0.28680 0.86240 0.0560 Uiso calc R 1.000
H H2 -0.08080 0.68910 0.54970 0.0380 Uiso calc R 1.000
H H4A 0.734(3) 0.4531(19) 0.2033(17) 0.0660 Uiso . . 1.000
H H4B 0.848(3) 0.5258(14) 0.251(2) 0.0660 Uiso . . 1.000
H H4 -0.41020 0.24640 0.76250 0.0600 Uiso calc R 1.000
H H6 -0.14900 0.34120 0.54490 0.0510 Uiso calc R 1.000
H H7A 0.15510 0.35690 0.57950 0.0400 Uiso calc . 0.620(4)
H H11 0.48150 0.57820 0.56560 0.0440 Uiso calc R 1.000
H H12 0.72060 0.52560 0.49490 0.0450 Uiso calc R 1.000
H H14 0.46200 0.37700 0.30220 0.0420 Uiso calc R 1.000
H H15 0.22350 0.43400 0.37100 0.0420 Uiso calc R 1.000
H H5 -0.38390 0.27460 0.60370 0.0600 Uiso calc R 1.000
H H1A 0.26160 0.36280 0.71790 0.0930 Uiso calc . 0.620(4)
H H1B 0.23780 0.30130 0.60420 0.0890 Uiso calc . 0.380(4)
H H7B 0.19040 0.42150 0.67380 0.0660 Uiso calc . 0.380(4)

loop_
_atom_type_symbol
_atom_type_description
_atom_type_scat_dispersion_real
_atom_type_scat_dispersion_imag
_atom_type_scat_source
S S 0.1246 0.1234 'International Tables Vol C Tables 4.2.6.8 and 6.1.1.4'
O O 0.0106 0.0060 'International Tables Vol C Tables 4.2.6.8 and 6.1.1.4'
N N 0.0061 0.0033 'International Tables Vol C Tables 4.2.6.8 and 6.1.1.4'
H H 0.0000 0.0000 'International Tables Vol C Tables 4.2.6.8 and 6.1.1.4'
C C 0.0033 0.0016 'International Tables Vol C Tables 4.2.6.8 and 6.1.1.4'

loop_
_exptl_crystal_face_index_h
_exptl_crystal_face_index_k
_exptl_crystal_face_index_l
_exptl_crystal_face_perp_dist
0 -1 -1 0.2080
0 1 0 0.1380
0 -1 0 0.2110
-5 2 4 0.1430
0 0 1 0.2270
1 3 -5 0.2690
5 -6 -5 0.2380
2 9 1 0.1860
-1 -4 0 0.2440
-1 -3 -5 0.2080
3 8 1 0.2180
1 -1 9 0.2430
3 -2 6 0.2630
5 6 1 0.2620
-5 -2 -6 0.2500
6 -2 3 0.2490
-9 -1 -2 0.2150
8 3 -2 0.2630
-2 1 5 0.1800

loop_
_geom_angle_atom_site_label_1
_geom_angle_atom_site_label_2
_geom_angle_atom_site_label_3
_geom_angle_site_symmetry_1
_geom_angle_site_symmetry_2
_geom_angle_site_symmetry_3
_geom_angle
_geom_angle_publ_flag
O2 S2 O3 . . . 119.49(10) no
O2 S2 N4 . . . 106.68(9) no
O2 S2 C13 . . . 107.47(8) no
O3 S2 N4 . . . 106.42(11) no
O3 S2 C13 . . . 107.11(9) no
N4 S2 C13 . . . 109.42(8) no
C7A O1A H1A . . . 109.00 no
C7B O1B H1B . . . 109.00 no
N2 N1 C8 . . . 104.79(13) no
N1 N2 C9 . . . 113.44(14) no
C9 N3 C10 . . . 123.12(13) no
C8 N3 C9 . . . 108.06(12) no
C8 N3 C10 . . . 128.82(13) no
N1 N2 H2 . . . 123.00 no
C9 N2 H2 . . . 123.00 no
H4A N4 H4B . . . 122(2) no
S2 N4 H4A . . . 108.6(16) no
S2 N4 H4B . . . 109.2(19) no
C2 C1 C7B . . . 124.8(6) no
C2 C1 C7A . . . 119.9(3) no
C6 C1 C7A . . . 121.1(4) no
C6 C1 C7B . . . 116.2(6) no
C2 C1 C6 . . . 119.05(16) no
C1 C2 C3 . . . 119.89(17) no
C2 C3 C4 . . . 120.42(19) no
C3 C4 C5 . . . 119.63(17) no
C4 C5 C6 . . . 120.21(18) no
C1 C6 C5 . . . 120.78(19) no
O1A C7A C8 . . . 107.0(5) no
O1A C7A C1 . . . 121.0(6) no
C1 C7A C8 . . . 110.6(5) no
O1B C7B C8 . . . 118.7(12) no
C1 C7B C8 . . . 114.5(8) no
O1B C7B C1 . . . 111.9(10) no
N1 C8 N3 . . . 110.41(14) no
N1 C8 C7A . . . 124.1(3) no
N3 C8 C7B . . . 123.4(6) no
N1 C8 C7B . . . 126.1(6) no
N3 C8 C7A . . . 125.5(3) no
S1 C9 N2 . . . 127.62(12) no
S1 C9 N3 . . . 129.04(11) no
N2 C9 N3 . . . 103.28(14) no
N3 C10 C11 . . . 118.74(14) no
C11 C10 C15 . . . 121.81(14) no
N3 C10 C15 . . . 119.39(12) no
C10 C11 C12 . . . 119.16(17) no
C11 C12 C13 . . . 119.46(15) no
S2 C13 C12 . . . 119.51(11) no
S2 C13 C14 . . . 119.16(13) no
C12 C13 C14 . . . 121.33(14) no
C13 C14 C15 . . . 118.87(16) no
C10 C15 C14 . . . 119.35(14) no
C3 C2 H2A . . . 120.00 no
C1 C2 H2A . . . 120.00 no
C2 C3 H3 . . . 120.00 no
C4 C3 H3 . . . 120.00 no
C3 C4 H4 . . . 120.00 no
C5 C4 H4 . . . 120.00 no
C6 C5 H5 . . . 120.00 no
C4 C5 H5 . . . 120.00 no
C5 C6 H6 . . . 120.00 no
C1 C6 H6 . . . 120.00 no
O1A C7A H7A . . . 106.00 no
C8 C7A H7A . . . 106.00 no
C1 C7A H7A . . . 106.00 no
C8 C7B H7B . . . 103.00 no
C1 C7B H7B . . . 103.00 no
O1B C7B H7B . . . 103.00 no
C10 C11 H11 . . . 120.00 no
C12 C11 H11 . . . 120.00 no
C11 C12 H12 . . . 120.00 no
C13 C12 H12 . . . 120.00 no
C15 C14 H14 . . . 121.00 no
C13 C14 H14 . . . 121.00 no
C10 C15 H15 . . . 120.00 no
C14 C15 H15 . . . 120.00 no

loop_
_geom_bond_atom_site_label_1
_geom_bond_atom_site_label_2
_geom_bond_site_symmetry_1
_geom_bond_site_symmetry_2
_geom_bond_distance
_geom_bond_publ_flag
S1 C9 . . 1.6727(17) no
S2 O2 . . 1.4227(14) no
S2 O3 . . 1.4183(16) no
S2 N4 . . 1.6012(17) no
S2 C13 . . 1.7779(15) no
O1A C7A . . 1.326(8) no
O1B C7B . . 1.312(16) no
O1A H1A . . 0.8200 no
O1B H1B . . 0.8200 no
N1 C8 . . 1.299(2) no
N1 N2 . . 1.363(2) no
N2 C9 . . 1.341(2) no
N3 C8 . . 1.381(2) no
N3 C9 . . 1.373(2) no
N3 C10 . . 1.4442(18) no
N2 H2 . . 0.8600 no
N4 H4A . . 0.88(2) no
N4 H4B . . 0.85(2) no
C1 C2 . . 1.379(3) no
C1 C7A . . 1.506(8) no
C1 C6 . . 1.387(2) no
C1 C7B . . 1.582(14) no
C2 C3 . . 1.388(3) no
C3 C4 . . 1.377(3) no
C4 C5 . . 1.374(3) no
C5 C6 . . 1.372(3) no
C7A C8 . . 1.540(7) no
C7B C8 . . 1.393(15) no
C10 C11 . . 1.373(2) no
C10 C15 . . 1.375(2) no
C11 C12 . . 1.387(2) no
C12 C13 . . 1.374(3) no
C13 C14 . . 1.389(2) no
C14 C15 . . 1.387(2) no
C2 H2A . . 0.9300 no
C3 H3 . . 0.9300 no
C4 H4 . . 0.9300 no
C5 H5 . . 0.9300 no
C6 H6 . . 0.9300 no
C7A H7A . . 0.9800 no
C7B H7B . . 0.9800 no
C11 H11 . . 0.9300 no
C12 H12 . . 0.9300 no
C14 H14 . . 0.9300 no
C15 H15 . . 0.9300 no

loop_
_geom_contact_atom_site_label_1
_geom_contact_atom_site_label_2
_geom_contact_distance
_geom_contact_site_symmetry_1
_geom_contact_site_symmetry_2
_geom_contact_publ_flag
S1 N2 3.2744(15) . 3_566 no
S1 O3 3.460(2) . 4_655 no
S1 H2A 3.0100 . 2_564 no
S1 H1A 3.0100 . 2_564 no
S1 H2 2.4600 . 3_566 no
S1 H4 3.0700 . 2_464 no
S2 H6 3.1300 . 1_655 no
S2 H1B 3.0000 . 3_556 no
O1A N3 3.051(3) . . no
O1A C10 3.341(3) . . no
O1A O3 2.973(3) . 3_456 no
O1B O3 2.714(4) . 3_456 no
O1B C15 3.036(5) . . no
O1B N3 2.825(4) . . no
O1B C10 2.821(4) . . no
O2 N3 3.1076(19) . 1_655 no
O2 C15 3.2805(19) . 1_655 no
O2 C8 3.122(2) . 1_655 no
O2 C9 3.384(2) . 1_655 no
O3 C7A 3.194(7) . 3_556 no
O3 C1 3.400(2) . 3_556 no
O3 C7B 3.326(15) . 3_556 no
O3 O1B 2.714(4) . 3_556 no
O3 S1 3.460(2) . 4_645 no
O3 O1A 2.973(3) . 3_556 no
O1A H2A 2.5700 . . no
O1B H6 2.9200 . . no
O2 H12 2.5100 . . no
O2 H15 2.4800 . 1_655 no
O2 H6 2.5700 . 1_655 no
O3 H7A 2.8700 . 3_556 no
O3 H14 2.7600 . . no
O3 H1B 1.9000 . 3_556 no
O3 H1A 2.3500 . 3_556 no
O3 H4 2.9000 . 3_656 no
N1 N3 2.2008(18) . . no
N1 C6 3.240(2) . . no
N1 N4 3.052(2) . 2_565 no
N2 N3 2.1285(19) . . no
N2 S1 3.2744(15) . 3_466 no
N3 O1B 2.825(4) . . no
N3 N2 2.1285(19) . . no
N3 O1A 3.051(3) . . no
N3 O2 3.1076(19) . 1_455 no
N4 C2 3.447(3) . 2_564 no
N4 N1 3.052(2) . 2_564 no
N4 C3 3.450(3) . 2_564 no
N1 H12 2.5900 . 1_455 no
N1 H4A 2.18(2) . 2_565 no
N2 H12 2.7800 . 1_455 no
C1 O3 3.400(2) . 3_456 no
C2 C13 3.444(3) . 2_565 no
C2 N4 3.447(3) . 2_565 no
C2 C14 3.582(3) . 2_565 no
C3 N4 3.450(3) . 2_565 no
C5 C15 3.473(3) . 3_456 no
C5 C14 3.573(3) . 3_456 no
C6 C12 3.583(3) . 1_455 no
C6 C14 3.565(3) . 3_456 no
C6 N1 3.240(2) . . no
C7A O3 3.194(7) . 3_456 no
C7B O3 3.326(15) . 3_456 no
C8 O2 3.122(2) . 1_455 no
C9 O2 3.384(2) . 1_455 no
C10 O1A 3.341(3) . . no
C10 O1B 2.821(4) . . no
C12 C6 3.583(3) . 1_655 no
C13 C2 3.444(3) . 2_564 no
C14 C6 3.565(3) . 3_556 no
C14 C5 3.573(3) . 3_556 no
C14 C2 3.582(3) . 2_564 no
C15 O1B 3.036(5) . . no
C15 C5 3.473(3) . 3_556 no
C15 O2 3.2805(19) . 1_455 no
C1 H4A 3.09(3) . 2_565 no
C2 H1A 2.6600 . . no
C2 H4B 3.07(2) . 2_565 no
C2 H14 3.0800 . 3_456 no
C3 H14 3.0400 . 3_456 no
C3 H4B 2.79(2) . 2_565 no
C4 H4B 2.725(19) . 2_565 no
C5 H15 3.0500 . 3_456 no
C5 H4B 2.94(2) . 2_565 no
C8 H6 2.9800 . . no
C9 H3 2.9900 . 4_556 no
C10 H7A 2.9400 . . no
H1A S1 3.0100 . 2_565 no
H1A C2 2.6600 . . no
H1A H2A 2.2300 . . no
H1A O3 2.3500 . 3_456 no
H1B O3 1.9000 . 3_456 no
H1B S2 3.0000 . 3_456 no
H2 S1 2.4600 . 3_466 no
H2A O1A 2.5700 . . no
H2A S1 3.0100 . 2_565 no
H2A H1A 2.2300 . . no
H2A H7B 2.4200 . . no
H3 C9 2.9900 . 4_546 no
H4 O3 2.9000 . 3_356 no
H4 S1 3.0700 . 2_465 no
H4A C1 3.09(3) . 2_564 no
H4A N1 2.18(2) . 2_564 no
H4B C2 3.07(2) . 2_564 no
H4B C3 2.79(2) . 2_564 no
H4B C5 2.94(2) . 2_564 no
H4B C4 2.725(19) . 2_564 no
H6 S2 3.1300 . 1_455 no
H6 O2 2.5700 . 1_455 no
H6 C8 2.9800 . . no
H6 H7A 2.5700 . . no
H6 O1B 2.9200 . . no
H7A C10 2.9400 . . no
H7A H6 2.5700 . . no
H7A O3 2.8700 . 3_456 no
H7B H2A 2.4200 . . no
H12 N2 2.7800 . 1_655 no
H12 N1 2.5900 . 1_655 no
H12 O2 2.5100 . . no
H14 C2 3.0800 . 3_556 no
H14 O3 2.7600 . . no
H14 C3 3.0400 . 3_556 no
H15 C5 3.0500 . 3_556 no
H15 O2 2.4800 . 1_455 no

loop_
_geom_hbond_atom_site_label_D
_geom_hbond_atom_site_label_H
_geom_hbond_atom_site_label_A
_geom_hbond_site_symmetry_A
_geom_hbond_distance_DH
_geom_hbond_distance_HA
_geom_hbond_distance_DA
_geom_hbond_angle_DHA
_geom_hbond_publ_flag
O1A H1A O3 3_456 0.82 2.35 2.973(3) 134 yes
N2 H2 S1 3_466 0.86 2.46 3.2744(15) 158 yes
N4 H4A N1 2_564 0.88(2) 2.18(2) 3.052(2) 171(2) yes
C2 H2A O1A . 0.93 2.57 2.881(3) 100 yes
C6 H6 O2 1_455 0.93 2.57 3.442(2) 155 yes
C12 H12 O2 . 0.93 2.51 2.892(2) 105 yes
C12 H12 N1 1_655 0.93 2.59 3.499(2) 165 yes
C15 H15 O2 1_455 0.93 2.48 3.2805(19) 145 yes
C2 H2A Cg3 2_565 0.93 2.90 3.502(2) 124 yes
N4 H4B Cg2 2_564 0.85(2) 2.67(2) 3.218(2) 123(2) yes
C14 H14 Cg2 3_556 0.93 2.83 3.463(2) 126 yes

loop_
_geom_torsion_atom_site_label_1
_geom_torsion_atom_site_label_2
_geom_torsion_atom_site_label_3
_geom_torsion_atom_site_label_4
_geom_torsion_site_symmetry_1
_geom_torsion_site_symmetry_2
_geom_torsion_site_symmetry_3
_geom_torsion_site_symmetry_4
_geom_torsion
_geom_torsion_publ_flag
O2 S2 C13 C12 . . . . 7.66(18) no
O2 S2 C13 C14 . . . . -172.54(15) no
O3 S2 C13 C12 . . . . 137.22(16) no
O3 S2 C13 C14 . . . . -42.98(18) no
N4 S2 C13 C12 . . . . -107.81(16) no
N4 S2 C13 C14 . . . . 71.99(16) no
C8 N1 N2 C9 . . . . 0.93(18) no
N2 N1 C8 N3 . . . . 0.02(18) no
N2 N1 C8 C7A . . . . 179.2(4) no
N1 N2 C9 S1 . . . . 175.96(12) no
N1 N2 C9 N3 . . . . -1.44(18) no
C9 N3 C8 N1 . . . . -0.90(18) no
C9 N3 C8 C7A . . . . 179.9(4) no
C10 N3 C8 N1 . . . . 179.74(14) no
C10 N3 C8 C7A . . . . 0.6(4) no
C8 N3 C9 S1 . . . . -175.99(13) no
C8 N3 C9 N2 . . . . 1.37(17) no
C10 N3 C9 S1 . . . . 3.4(2) no
C10 N3 C9 N2 . . . . -179.23(13) no
C8 N3 C10 C11 . . . . -94.4(2) no
C8 N3 C10 C15 . . . . 88.3(2) no
C9 N3 C10 C11 . . . . 86.3(2) no
C9 N3 C10 C15 . . . . -90.99(19) no
C6 C1 C2 C3 . . . . -1.2(3) no
C7A C1 C2 C3 . . . . -178.9(3) no
C2 C1 C6 C5 . . . . 1.6(3) no
C7A C1 C6 C5 . . . . 179.4(3) no
C2 C1 C7A O1A . . . . 8.1(7) no
C2 C1 C7A C8 . . . . -118.0(4) no
C6 C1 C7A O1A . . . . -169.6(4) no
C6 C1 C7A C8 . . . . 64.3(6) no
C1 C2 C3 C4 . . . . 0.2(3) no
C2 C3 C4 C5 . . . . 0.3(3) no
C3 C4 C5 C6 . . . . 0.2(3) no
C4 C5 C6 C1 . . . . -1.2(3) no
O1A C7A C8 N1 . . . . -109.8(5) no
O1A C7A C8 N3 . . . . 69.3(6) no
C1 C7A C8 N1 . . . . 23.9(7) no
C1 C7A C8 N3 . . . . -157.0(3) no
N3 C10 C11 C12 . . . . -177.57(16) no
C15 C10 C11 C12 . . . . -0.3(3) no
N3 C10 C15 C14 . . . . 178.55(15) no
C11 C10 C15 C14 . . . . 1.3(3) no
C10 C11 C12 C13 . . . . -0.1(3) no
C11 C12 C13 S2 . . . . 179.21(15) no
C11 C12 C13 C14 . . . . -0.6(3) no
S2 C13 C14 C15 . . . . -178.22(14) no
C12 C13 C14 C15 . . . . 1.6(3) no
C13 C14 C15 C10 . . . . -1.9(3) no
